data_1502428
loop_
_publ_author_name
'Hong, Deng'
'Zhu, Yuanxun'
'Li, Yao'
'Lin, Xufeng'
'Lu, Ping'
'Wang, Yanguang'

_publ_section_title
;
 Three-component synthesis of polysubstituted pyrroles from
 \a-diazoketones, nitroalkenes, and amines.
;
_journal_issue 17
_journal_name_full 'Organic letters'
_journal_page_first 4668
_journal_page_last 4671
_journal_paper_doi 10.1021/ol201891r
_journal_volume 13
_journal_year 2011
_chemical_formula_moiety 'C23 H20 N2 O3'
_chemical_formula_sum 'C23 H20 N2 O3'
_chemical_formula_weight 372.41
_chemical_name_systematic
; 
 ? 
;
_space_group_IT_number 33
_symmetry_cell_setting orthorhombic
_symmetry_space_group_name_Hall 'P 2c -2n'
_symmetry_space_group_name_H-M 'P n a 21'
_atom_sites_solution_hydrogens geom
_atom_sites_solution_primary direct
_atom_sites_solution_secondary difmap
_audit_creation_method SHELXL-97
_cell_angle_alpha 90.00
_cell_angle_beta 90.00
_cell_angle_gamma 90.00
_cell_formula_units_Z 4
_cell_length_a 21.9909(8)
_cell_length_b 13.9411(6)
_cell_length_c 6.3316(2)
_cell_measurement_reflns_used 3513
_cell_measurement_temperature 293(2)
_cell_measurement_theta_max 66.9927
_cell_measurement_theta_min 3.1674
_cell_volume 1941.13(13)
_computing_cell_refinement
;
CrysAlisPro, Oxford Diffraction Ltd.,
Version 1.171.33.52 (release 06-11-2009 CrysAlis171 .NET)
(compiled Nov  6 2009,16:24:50)
;
_computing_data_collection
;
CrysAlisPro, Oxford Diffraction Ltd.,
Version 1.171.33.52 (release 06-11-2009 CrysAlis171 .NET)
(compiled Nov  6 2009,16:24:50)
;
_computing_data_reduction
;
CrysAlisPro, Oxford Diffraction Ltd.,
Version 1.171.33.52 (release 06-11-2009 CrysAlis171 .NET)
(compiled Nov  6 2009,16:24:50)
;
_computing_molecular_graphics
;
 OLEX2: a complete structure solution, refinement and analysis program.
 Dolomanov et al., J. Appl. Cryst. (2009). 42, 339-341
;
_computing_publication_material
;
 OLEX2: a complete structure solution, refinement and analysis program.
 Dolomanov et al., J. Appl. Cryst. (2009). 42, 339-341
;
_diffrn_ambient_temperature 293(2)
_diffrn_detector_area_resol_mean 10.3592
_diffrn_measured_fraction_theta_full 0.999
_diffrn_measured_fraction_theta_max 0.999
_diffrn_measurement_device_type 'Xcalibur, Atlas, Gemini ultra'
_diffrn_measurement_method '\w scans'
_diffrn_radiation_monochromator graphite
_diffrn_radiation_source 'fine-focus sealed tube'
_diffrn_radiation_type CuK\a
_diffrn_radiation_wavelength 1.54184
_diffrn_reflns_av_R_equivalents 0.0512
_diffrn_reflns_av_sigmaI/netI 0.0355
_diffrn_reflns_limit_h_max 25
_diffrn_reflns_limit_h_min -26
_diffrn_reflns_limit_k_max 16
_diffrn_reflns_limit_k_min -16
_diffrn_reflns_limit_l_max 7
_diffrn_reflns_limit_l_min -6
_diffrn_reflns_number 11995
_diffrn_reflns_theta_full 67.11
_diffrn_reflns_theta_max 67.11
_diffrn_reflns_theta_min 3.75
_exptl_absorpt_coefficient_mu 0.688
_exptl_absorpt_correction_T_max 0.914
_exptl_absorpt_correction_T_min 0.876
_exptl_absorpt_correction_type multi-scan
_exptl_absorpt_process_details
;
CrysAlisPro, Oxford Diffraction Ltd.,
Version 1.171.33.53 (release 17-11-2009 CrysAlis171 .NET)
(compiled Nov 17 2009,16:58:22)
Empirical absorption correction using spherical harmonics,
 implemented in SCALE3 ABSPACK scaling algorithm.
;
_exptl_crystal_colour yellow
_exptl_crystal_density_diffrn 1.274
_exptl_crystal_density_method 'not measured'
_exptl_crystal_description needle
_exptl_crystal_F_000 784
_exptl_crystal_size_max 0.40
_exptl_crystal_size_mid 0.16
_exptl_crystal_size_min 0.13
_refine_diff_density_max 0.848
_refine_diff_density_min -0.296
_refine_diff_density_rms 0.060
_refine_ls_abs_structure_details 'Flack H D (1983), Acta Cryst. A39, 876-881'
_refine_ls_abs_structure_Flack 0.6(6)
_refine_ls_extinction_coef 0.0018(9)
_refine_ls_extinction_expression Fc^*^=kFc[1+0.001xFc^2^\l^3^/sin(2\q)]^-1/4^
_refine_ls_extinction_method SHELXL
_refine_ls_goodness_of_fit_ref 1.041
_refine_ls_hydrogen_treatment constr
_refine_ls_matrix_type full
_refine_ls_number_parameters 254
_refine_ls_number_reflns 3025
_refine_ls_number_restraints 1
_refine_ls_restrained_S_all 1.041
_refine_ls_R_factor_all 0.0878
_refine_ls_R_factor_gt 0.0709
_refine_ls_shift/su_max 0.000
_refine_ls_shift/su_mean 0.000
_refine_ls_structure_factor_coef Fsqd
_refine_ls_weighting_details 'calc w=1/[\s^2^(Fo^2^)+(0.1559P)^2^+0.0000P] where P=(Fo^2^+2Fc^2^)/3'
_refine_ls_weighting_scheme calc
_refine_ls_wR_factor_gt 0.1927
_refine_ls_wR_factor_ref 0.2122
_reflns_number_gt 2339
_reflns_number_total 3025
_reflns_threshold_expression >2sigma(I)
_cod_data_source_file ol201891r_si_003.cif
_cod_data_source_block 100627_hdd_t_mid
_cod_depositor_comments
;
The following automatic conversions were performed:

'_exptl_absorpt_correction_type' value 'multi-scan'' was replaced
with the value 'multi-scan' as specified in the replacement file
'src/cod-tools/trunk/data/replacement-values/replacement_values.lst'.

Automatic conversion script
Id: cif_fix_values 5376 2017-05-30 11:51:03Z andrius 
;
_cod_original_cell_volume 1941.11(13)
_cod_original_sg_symbol_H-M 'P n a 21 '
_cod_database_code 1502428

loop_
_symmetry_equiv_pos_as_xyz
'x, y, z'
'-x, -y, z+1/2'
'-x+1/2, y+1/2, z+1/2'
'x+1/2, -y+1/2, z'

loop_
_atom_site_label
_atom_site_type_symbol
_atom_site_fract_x
_atom_site_fract_y
_atom_site_fract_z
_atom_site_U_iso_or_equiv
_atom_site_adp_type
_atom_site_occupancy
_atom_site_symmetry_multiplicity
_atom_site_calc_flag
_atom_site_refinement_flags
O1 O 0.00615(14) 0.3536(3) 0.2339(6) 0.0816(9) Uani 1 1 d .
O2 O 0.1447(2) 0.3459(3) -0.6210(7) 0.1028(12) Uani 1 1 d .
O3 O 0.22301(18) 0.3688(4) -0.4470(9) 0.1126(14) Uani 1 1 d .
N1 N 0.07306(15) 0.4669(2) -0.0288(8) 0.0783(12) Uani 1 1 d .
H1 H 0.0708 0.4946 0.0924 0.094 Uiso 1 1 calc R
N2 N 0.17050(19) 0.3599(3) -0.4601(8) 0.0817(11) Uani 1 1 d .
C1 C -0.0845(2) 0.2237(4) 0.1175(9) 0.0803(13) Uani 1 1 d .
H1A H -0.0671 0.2167 0.2504 0.096 Uiso 1 1 calc R
C2 C -0.1338(3) 0.1689(4) 0.0637(11) 0.0999(18) Uani 1 1 d .
H2 H -0.1503 0.1264 0.1616 0.120 Uiso 1 1 calc R
C3 C -0.1589(2) 0.1763(4) -0.1316(11) 0.0939(17) Uani 1 1 d .
H3 H -0.1913 0.1368 -0.1693 0.113 Uiso 1 1 calc R
C4 C -0.1365(2) 0.2422(4) -0.2743(9) 0.0846(14) Uani 1 1 d .
H4 H -0.1545 0.2489 -0.4064 0.102 Uiso 1 1 calc R
C5 C -0.08680(18) 0.2987(3) -0.2193(8) 0.0714(11) Uani 1 1 d .
H5 H -0.0714 0.3431 -0.3149 0.086 Uiso 1 1 calc R
C6 C -0.06032(16) 0.2887(3) -0.0219(7) 0.0601(10) Uani 1 1 d .
C7 C -0.00758(16) 0.3486(3) 0.0485(8) 0.0626(10) Uani 1 1 d .
C8 C 0.03005(16) 0.3977(3) -0.1210(8) 0.0645(10) Uani 1 1 d .
H8 H 0.0023 0.4328 -0.2145 0.077 Uiso 1 1 calc R
C9 C 0.06929(18) 0.3258(3) -0.2618(7) 0.0625(10) Uani 1 1 d .
H9 H 0.0541 0.3293 -0.4071 0.075 Uiso 1 1 calc R
C10 C 0.07048(16) 0.2223(3) -0.1976(7) 0.0569(9) Uani 1 1 d .
C11 C 0.0935(2) 0.1923(3) -0.0067(7) 0.0669(11) Uani 1 1 d .
H11 H 0.1075 0.2377 0.0893 0.080 Uiso 1 1 calc R
C12 C 0.0963(2) 0.0958(3) 0.0456(9) 0.0775(12) Uani 1 1 d .
H12 H 0.1120 0.0771 0.1757 0.093 Uiso 1 1 calc R
C13 C 0.0762(2) 0.0283(3) -0.0937(11) 0.0850(15) Uani 1 1 d .
H13 H 0.0785 -0.0364 -0.0588 0.102 Uiso 1 1 calc R
C14 C 0.0529(3) 0.0551(4) -0.2820(12) 0.0973(19) Uani 1 1 d .
H14 H 0.0385 0.0088 -0.3752 0.117 Uiso 1 1 calc R
C15 C 0.05031(19) 0.1524(3) -0.3379(8) 0.0723(11) Uani 1 1 d .
H15 H 0.0351 0.1702 -0.4691 0.087 Uiso 1 1 calc R
C16 C 0.13206(19) 0.3735(3) -0.2558(7) 0.0657(10) Uani 1 1 d .
H16 H 0.1547 0.3429 -0.1408 0.079 Uiso 1 1 calc R
C19 C 0.11985(17) 0.4782(3) -0.1864(9) 0.0726(13) Uani 1 1 d .
H19 H 0.1021 0.5124 -0.3068 0.087 Uiso 1 1 calc R
C20 C 0.17662(17) 0.5314(3) -0.1197(8) 0.0668(11) Uani 1 1 d .
C21 C 0.2002(2) 0.6013(3) -0.2462(10) 0.0796(13) Uani 1 1 d .
H21 H 0.1807 0.6176 -0.3715 0.095 Uiso 1 1 calc R
C22 C 0.2532(2) 0.6479(4) -0.1873(12) 0.0984(19) Uani 1 1 d .
H22 H 0.2692 0.6954 -0.2742 0.118 Uiso 1 1 calc R
C23 C 0.2816(2) 0.6256(4) -0.0079(12) 0.097(2) Uani 1 1 d .
H23 H 0.3172 0.6575 0.0291 0.116 Uiso 1 1 calc R
C24 C 0.2591(2) 0.5575(4) 0.1198(11) 0.0919(17) Uani 1 1 d .
H24 H 0.2790 0.5420 0.2450 0.110 Uiso 1 1 calc R
C25 C 0.2065(2) 0.5106(4) 0.0639(10) 0.0850(14) Uani 1 1 d .
H25 H 0.1908 0.4636 0.1531 0.102 Uiso 1 1 calc R

loop_
_atom_site_aniso_label
_atom_site_aniso_U_11
_atom_site_aniso_U_22
_atom_site_aniso_U_33
_atom_site_aniso_U_23
_atom_site_aniso_U_13
_atom_site_aniso_U_12
O1 0.0649(17) 0.093(2) 0.087(2) -0.0164(17) -0.0145(16) -0.0015(15)
O2 0.098(3) 0.126(3) 0.084(2) 0.006(2) -0.001(2) -0.023(2)
O3 0.071(2) 0.146(4) 0.121(3) -0.019(3) 0.006(2) -0.005(2)
N1 0.0521(17) 0.0503(15) 0.133(4) -0.0167(19) -0.011(2) -0.0014(14)
N2 0.072(2) 0.081(2) 0.092(3) 0.004(2) -0.022(2) -0.0171(18)
C1 0.062(2) 0.080(3) 0.098(4) 0.021(3) -0.021(2) -0.007(2)
C2 0.086(3) 0.085(3) 0.129(5) 0.038(3) -0.024(4) -0.025(3)
C3 0.068(3) 0.078(3) 0.136(5) 0.016(3) -0.035(3) -0.022(2)
C4 0.061(2) 0.100(3) 0.092(3) 0.009(3) -0.022(2) -0.017(2)
C5 0.051(2) 0.075(2) 0.087(3) 0.009(2) -0.016(2) -0.0097(17)
C6 0.0432(16) 0.0532(17) 0.084(3) 0.0008(18) -0.0076(17) 0.0044(15)
C7 0.0458(17) 0.0543(18) 0.088(3) -0.0025(19) -0.011(2) 0.0060(15)
C8 0.0474(18) 0.0522(18) 0.094(3) 0.009(2) -0.0203(19) -0.0037(15)
C9 0.058(2) 0.068(2) 0.061(2) 0.0060(19) -0.0198(17) -0.0175(17)
C10 0.0489(17) 0.062(2) 0.059(2) -0.0117(17) 0.0016(16) -0.0108(15)
C11 0.075(2) 0.059(2) 0.067(3) -0.0082(19) -0.006(2) 0.0006(18)
C12 0.082(3) 0.073(3) 0.078(3) 0.004(2) 0.004(2) 0.007(2)
C13 0.076(3) 0.056(2) 0.123(5) -0.009(3) 0.011(3) -0.002(2)
C14 0.077(3) 0.070(3) 0.145(6) -0.044(3) 0.001(3) -0.016(2)
C15 0.059(2) 0.081(3) 0.077(3) -0.021(2) -0.008(2) -0.013(2)
C16 0.062(2) 0.076(2) 0.060(2) 0.006(2) -0.0087(18) -0.0224(18)
C19 0.0504(19) 0.0541(19) 0.113(4) 0.022(2) -0.023(2) -0.0126(15)
C20 0.0488(18) 0.0494(17) 0.102(3) 0.002(2) -0.013(2) -0.0060(15)
C21 0.057(2) 0.067(2) 0.114(4) 0.005(3) -0.005(2) -0.0080(19)
C22 0.067(3) 0.084(3) 0.145(6) 0.007(3) 0.007(3) -0.026(2)
C23 0.049(2) 0.083(3) 0.157(6) -0.019(4) -0.008(3) -0.016(2)
C24 0.066(2) 0.084(3) 0.126(5) -0.019(3) -0.023(3) -0.011(2)
C25 0.065(2) 0.080(3) 0.110(4) 0.014(3) -0.022(3) -0.021(2)

loop_
_atom_type_symbol
_atom_type_description
_atom_type_scat_dispersion_real
_atom_type_scat_dispersion_imag
_atom_type_scat_source
C C 0.0181 0.0091 'International Tables Vol C Tables 4.2.6.8 and 6.1.1.4'
H H 0.0000 0.0000 'International Tables Vol C Tables 4.2.6.8 and 6.1.1.4'
O O 0.0492 0.0322 'International Tables Vol C Tables 4.2.6.8 and 6.1.1.4'
N N 0.0311 0.0180 'International Tables Vol C Tables 4.2.6.8 and 6.1.1.4'

loop_
_geom_angle_atom_site_label_1
_geom_angle_atom_site_label_2
_geom_angle_atom_site_label_3
_geom_angle
C19 N1 C8 104.8(4)
C19 N1 H1 127.6
C8 N1 H1 127.6
O3 N2 O2 123.7(6)
O3 N2 C16 117.8(5)
O2 N2 C16 118.4(4)
C2 C1 C6 121.0(5)
C2 C1 H1A 119.5
C6 C1 H1A 119.5
C3 C2 C1 120.4(5)
C3 C2 H2 119.8
C1 C2 H2 119.8
C2 C3 C4 120.1(4)
C2 C3 H3 119.9
C4 C3 H3 119.9
C3 C4 C5 119.6(5)
C3 C4 H4 120.2
C5 C4 H4 120.2
C6 C5 C4 120.0(4)
C6 C5 H5 120.0
C4 C5 H5 120.0
C1 C6 C5 118.9(4)
C1 C6 C7 118.5(4)
C5 C6 C7 122.6(4)
O1 C7 C6 120.8(4)
O1 C7 C8 121.5(4)
C6 C7 C8 117.6(4)
N1 C8 C7 111.4(4)
N1 C8 C9 106.6(3)
C7 C8 C9 114.0(3)
N1 C8 H8 108.2
C7 C8 H8 108.2
C9 C8 H8 108.2
C10 C9 C16 113.3(3)
C10 C9 C8 117.6(3)
C16 C9 C8 101.6(3)
C10 C9 H9 108.0
C16 C9 H9 108.0
C8 C9 H9 108.0
C11 C10 C15 117.7(4)
C11 C10 C9 122.5(3)
C15 C10 C9 119.7(4)
C10 C11 C12 121.4(4)
C10 C11 H11 119.3
C12 C11 H11 119.3
C13 C12 C11 120.1(5)
C13 C12 H12 120.0
C11 C12 H12 120.0
C14 C13 C12 120.2(5)
C14 C13 H13 119.9
C12 C13 H13 119.9
C13 C14 C15 120.3(5)
C13 C14 H14 119.8
C15 C14 H14 119.8
C10 C15 C14 120.2(5)
C10 C15 H15 119.9
C14 C15 H15 119.9
C9 C16 C19 105.1(3)
C9 C16 N2 114.6(3)
C19 C16 N2 116.4(3)
C9 C16 H16 106.7
C19 C16 H16 106.7
N2 C16 H16 106.7
N1 C19 C20 116.7(4)
N1 C19 C16 102.6(3)
C20 C19 C16 113.5(3)
N1 C19 H19 107.9
C20 C19 H19 107.9
C16 C19 H19 107.9
C21 C20 C25 118.0(4)
C21 C20 C19 120.0(4)
C25 C20 C19 122.0(4)
C20 C21 C22 119.8(5)
C20 C21 H21 120.1
C22 C21 H21 120.1
C23 C22 C21 120.9(5)
C23 C22 H22 119.6
C21 C22 H22 119.6
C22 C23 C24 120.5(4)
C22 C23 H23 119.8
C24 C23 H23 119.8
C23 C24 C25 119.4(6)
C23 C24 H24 120.3
C25 C24 H24 120.3
C20 C25 C24 121.5(5)
C20 C25 H25 119.3
C24 C25 H25 119.3

loop_
_geom_bond_atom_site_label_1
_geom_bond_atom_site_label_2
_geom_bond_distance
O1 C7 1.214(6)
O2 N2 1.182(6)
O3 N2 1.164(5)
N1 C19 1.442(7)
N1 C8 1.472(5)
N1 H1 0.8600
N2 C16 1.557(7)
C1 C2 1.370(7)
C1 C6 1.372(7)
C1 H1A 0.9300
C2 C3 1.358(9)
C2 H2 0.9300
C3 C4 1.380(8)
C3 H3 0.9300
C4 C5 1.391(6)
C4 H4 0.9300
C5 C6 1.385(6)
C5 H5 0.9300
C6 C7 1.497(5)
C7 C8 1.518(7)
C8 C9 1.595(7)
C8 H8 0.9800
C9 C10 1.499(6)
C9 C16 1.533(5)
C9 H9 0.9800
C10 C11 1.376(6)
C10 C15 1.391(6)
C11 C12 1.387(7)
C11 H11 0.9300
C12 C13 1.363(8)
C12 H12 0.9300
C13 C14 1.350(10)
C13 H13 0.9300
C14 C15 1.403(8)
C14 H14 0.9300
C15 H15 0.9300
C16 C19 1.547(6)
C16 H16 0.9800
C19 C20 1.512(5)
C19 H19 0.9800
C20 C21 1.363(7)
C20 C25 1.366(7)
C21 C22 1.387(7)
C21 H21 0.9300
C22 C23 1.333(10)
C22 H22 0.9300
C23 C24 1.341(9)
C23 H23 0.9300
C24 C25 1.377(7)
C24 H24 0.9300
C25 H25 0.9300
